data_4082716
loop_
_publ_author_name
'Rahaman, Ahibur'
'Ghosh, Shishir'
'Unwin, David G.'
'Basak-Modi, Sucharita'
'Holt, Katherine B.'
'Kabir, Shariff E.'
'Nordlander, Ebbe'
'Richmond, Michael G.'
'Hogarth, Graeme'

_publ_section_title
;
 Bioinspired Hydrogenase Models: The Mixed-Valence Triiron Complex
 [Fe3(CO)7(\m-edt)2] and Phosphine Derivatives [Fe3(CO)7-x (PPh3) x
 (\m-edt)2] (x = 1, 2) and [Fe3(CO)5(\k(2)-diphosphine)(\m-edt)2] as
 Proton Reduction Catalysts.
;
_journal_issue 6
_journal_name_full Organometallics
_journal_page_first 1356
_journal_page_last 1366
_journal_paper_doi 10.1021/om400691q
_journal_volume 33
_journal_year 2014
_chemical_formula_sum 'C11 H8 Fe3 O7 S4'
_chemical_formula_weight 547.96
_chemical_name_systematic
;
 ?
;
_space_group_IT_number 2
_symmetry_cell_setting triclinic
_symmetry_space_group_name_Hall '-P 1'
_symmetry_space_group_name_H-M 'P -1'
_atom_sites_solution_hydrogens geom
_atom_sites_solution_primary heavy
_atom_sites_solution_secondary difmap
_audit_creation_method SHELXL-97
_cell_angle_alpha 77.541(3)
_cell_angle_beta 83.384(3)
_cell_angle_gamma 68.854(3)
_cell_formula_units_Z 2
_cell_length_a 6.4228(14)
_cell_length_b 8.2906(18)
_cell_length_c 18.331(4)
_cell_measurement_temperature 150(2)
_cell_volume 888.2(3)
_computing_cell_refinement 'Bruker SAINT'
_computing_data_collection 'Bruker SMART'
_computing_data_reduction 'Bruker SAINT'
_computing_structure_refinement 'SHELXL-97 (Sheldrick, 1997)'
_computing_structure_solution 'SHELXS-97 (Sheldrick, 1990)'
_diffrn_ambient_temperature 150(2)
_diffrn_measured_fraction_theta_full 0.957
_diffrn_measured_fraction_theta_max 0.899
_diffrn_measurement_device_type 'Bruker SMART APEX diffractometer'
_diffrn_measurement_method '\w rotation with narrow frames'
_diffrn_radiation_monochromator graphite
_diffrn_radiation_source 'fine-focus sealed tube'
_diffrn_radiation_type MoK\a
_diffrn_radiation_wavelength 0.71073
_diffrn_reflns_av_R_equivalents 0.0333
_diffrn_reflns_av_sigmaI/netI 0.0481
_diffrn_reflns_limit_h_max 8
_diffrn_reflns_limit_h_min -8
_diffrn_reflns_limit_k_max 10
_diffrn_reflns_limit_k_min -10
_diffrn_reflns_limit_l_max 24
_diffrn_reflns_limit_l_min -23
_diffrn_reflns_number 7497
_diffrn_reflns_theta_full 26.00
_diffrn_reflns_theta_max 28.28
_diffrn_reflns_theta_min 1.14
_exptl_absorpt_coefficient_mu 2.918
_exptl_absorpt_correction_T_max 0.9176
_exptl_absorpt_correction_T_min 0.6855
_exptl_absorpt_correction_type multi-scan
_exptl_crystal_colour red
_exptl_crystal_density_diffrn 2.049
_exptl_crystal_density_method 'not measured'
_exptl_crystal_description block
_exptl_crystal_F_000 544
_exptl_crystal_size_max 0.14
_exptl_crystal_size_mid 0.14
_exptl_crystal_size_min 0.03
_refine_diff_density_max 1.362
_refine_diff_density_min -0.649
_refine_diff_density_rms 0.200
_refine_ls_extinction_method none
_refine_ls_goodness_of_fit_ref 1.051
_refine_ls_hydrogen_treatment constr
_refine_ls_matrix_type full
_refine_ls_number_parameters 226
_refine_ls_number_reflns 3970
_refine_ls_number_restraints 0
_refine_ls_restrained_S_all 1.051
_refine_ls_R_factor_all 0.0480
_refine_ls_R_factor_gt 0.0417
_refine_ls_shift/su_max 0.000
_refine_ls_shift/su_mean 0.000
_refine_ls_structure_factor_coef Fsqd
_refine_ls_weighting_details 'calc w=1/[\s^2^(Fo^2^)+(0.0957P)^2^+0.3371P] where P=(Fo^2^+2Fc^2^)/3'
_refine_ls_weighting_scheme calc
_refine_ls_wR_factor_gt 0.1248
_refine_ls_wR_factor_ref 0.1411
_reflns_number_gt 3453
_reflns_number_total 3970
_reflns_threshold_expression I>2\s(I)
_cod_data_source_file om400691q_si_002.cif
_cod_data_source_block str0701_(complex_1)
_cod_depositor_comments 'Adding full bibliography for 4082716--4082719.cif.'
_cod_original_sg_symbol_H-M P-1
_cod_database_code 4082716

loop_
_symmetry_equiv_pos_as_xyz
'x, y, z'
'-x, -y, -z'

loop_
_atom_site_label
_atom_site_type_symbol
_atom_site_fract_x
_atom_site_fract_y
_atom_site_fract_z
_atom_site_U_iso_or_equiv
_atom_site_adp_type
_atom_site_occupancy
_atom_site_symmetry_multiplicity
_atom_site_calc_flag
_atom_site_refinement_flags
Fe1 Fe 0.49104(9) 0.18472(7) 0.12332(3) 0.01900(16) Uani 1 1 d .
Fe2 Fe 0.45340(8) 0.05416(6) 0.26069(3) 0.01601(16) Uani 1 1 d .
Fe3 Fe 0.52323(8) -0.20844(6) 0.37009(3) 0.01768(16) Uani 1 1 d .
S1 S 0.77282(15) 0.07540(12) 0.20364(5) 0.0191(2) Uani 1 1 d .
S2 S 0.47024(15) -0.08479(11) 0.16718(5) 0.0188(2) Uani 1 1 d .
S3 S 0.52767(15) 0.05756(12) 0.37525(5) 0.0196(2) Uani 1 1 d .
S4 S 0.19084(15) -0.04207(12) 0.32264(5) 0.0202(2) Uani 1 1 d .
O1 O 0.7607(6) 0.0944(5) -0.01223(18) 0.0445(9) Uani 1 1 d .
O2 O 0.5150(6) 0.5388(4) 0.1039(2) 0.0459(9) Uani 1 1 d .
O3 O 0.0485(5) 0.3139(5) 0.0581(2) 0.0441(9) Uani 1 1 d .
O4 O 0.1328(5) 0.4110(4) 0.24480(18) 0.0341(7) Uani 1 1 d .
O5 O 1.0014(5) -0.3758(4) 0.3984(2) 0.0407(8) Uani 1 1 d .
O6 O 0.5304(6) -0.4978(4) 0.30040(19) 0.0393(8) Uani 1 1 d .
O7 O 0.3501(6) -0.3226(4) 0.51996(17) 0.0389(8) Uani 1 1 d .
C1 C 0.6539(7) 0.1340(5) 0.0398(2) 0.0274(9) Uani 1 1 d .
C2 C 0.5048(7) 0.4029(5) 0.1128(2) 0.0269(8) Uani 1 1 d .
C3 C 0.2184(7) 0.2630(5) 0.0841(2) 0.0287(9) Uani 1 1 d .
C4 C 0.2685(7) 0.2742(5) 0.2432(2) 0.0234(8) Uani 1 1 d .
C5 C 0.8171(7) -0.3069(5) 0.3850(2) 0.0254(8) Uani 1 1 d .
C6 C 0.5271(7) -0.3852(5) 0.3266(2) 0.0232(8) Uani 1 1 d .
C7 C 0.4207(7) -0.2793(5) 0.4623(2) 0.0265(8) Uani 1 1 d .
C8 C 0.9194(6) -0.1438(5) 0.1826(2) 0.0222(8) Uani 1 1 d .
H8A H 1.0340 -0.1372 0.1422 0.027 Uiso 1 1 calc R
H8B H 0.9973 -0.2224 0.2275 0.027 Uiso 1 1 calc R
C9 C 0.7642(6) -0.2232(5) 0.1587(2) 0.0232(8) Uani 1 1 d .
H9A H 0.7873 -0.3410 0.1900 0.028 Uiso 1 1 calc R
H9B H 0.8022 -0.2382 0.1061 0.028 Uiso 1 1 calc R
C10 C 0.2491(6) 0.1588(5) 0.4170(2) 0.0257(8) Uani 1 1 d .
H10A H 0.2540 0.1223 0.4721 0.031 Uiso 1 1 calc R
H10B H 0.2075 0.2885 0.4049 0.031 Uiso 1 1 calc R
C11 C 0.0713(6) 0.1072(5) 0.3892(2) 0.0265(8) Uani 1 1 d .
H11A H -0.0456 0.2146 0.3648 0.032 Uiso 1 1 calc R
H11B H -0.0002 0.0490 0.4323 0.032 Uiso 1 1 calc R

loop_
_atom_site_aniso_label
_atom_site_aniso_U_11
_atom_site_aniso_U_22
_atom_site_aniso_U_33
_atom_site_aniso_U_23
_atom_site_aniso_U_13
_atom_site_aniso_U_12
Fe1 0.0196(3) 0.0183(3) 0.0180(3) 0.0016(2) -0.0059(2) -0.0066(2)
Fe2 0.0148(3) 0.0148(3) 0.0170(3) -0.00056(19) -0.00403(19) -0.0039(2)
Fe3 0.0176(3) 0.0148(3) 0.0188(3) 0.0002(2) -0.0046(2) -0.0041(2)
S1 0.0160(4) 0.0198(4) 0.0215(4) -0.0003(3) -0.0052(3) -0.0067(3)
S2 0.0176(4) 0.0181(4) 0.0210(4) -0.0023(3) -0.0040(3) -0.0064(3)
S3 0.0214(5) 0.0180(4) 0.0196(5) -0.0033(3) -0.0050(3) -0.0058(3)
S4 0.0161(4) 0.0234(5) 0.0209(5) -0.0015(4) -0.0037(3) -0.0071(4)
O1 0.041(2) 0.058(2) 0.0244(17) -0.0049(15) -0.0017(14) -0.0079(17)
O2 0.057(2) 0.0263(17) 0.057(2) 0.0012(15) -0.0111(18) -0.0209(16)
O3 0.0269(17) 0.046(2) 0.052(2) 0.0073(16) -0.0249(15) -0.0067(15)
O4 0.0322(17) 0.0225(15) 0.0338(17) 0.0001(12) -0.0049(13) 0.0049(13)
O5 0.0249(17) 0.0305(17) 0.061(2) 0.0013(15) -0.0086(15) -0.0061(13)
O6 0.057(2) 0.0285(16) 0.0367(18) -0.0090(13) -0.0053(15) -0.0180(16)
O7 0.053(2) 0.0259(16) 0.0260(16) 0.0004(12) 0.0087(14) -0.0060(15)
C1 0.026(2) 0.029(2) 0.023(2) 0.0057(16) -0.0091(16) -0.0077(17)
C2 0.028(2) 0.0226(19) 0.028(2) 0.0009(16) -0.0099(16) -0.0061(16)
C3 0.032(2) 0.0220(19) 0.028(2) 0.0007(16) -0.0016(17) -0.0066(17)
C4 0.025(2) 0.0221(18) 0.0186(18) 0.0004(14) -0.0063(14) -0.0039(16)
C5 0.029(2) 0.0194(18) 0.026(2) -0.0015(15) -0.0022(16) -0.0088(16)
C6 0.0232(19) 0.0183(18) 0.0241(19) 0.0006(15) -0.0036(15) -0.0042(15)
C7 0.033(2) 0.0164(17) 0.026(2) -0.0039(15) -0.0040(16) -0.0029(16)
C8 0.0166(18) 0.0224(18) 0.0233(19) -0.0038(15) 0.0005(14) -0.0022(14)
C9 0.0186(18) 0.0204(18) 0.0261(19) -0.0050(15) -0.0023(14) -0.0008(14)
C10 0.022(2) 0.0244(19) 0.028(2) -0.0093(16) -0.0036(15) -0.0013(15)
C11 0.0165(18) 0.028(2) 0.026(2) -0.0045(16) -0.0026(14) 0.0028(15)

loop_
_atom_type_symbol
_atom_type_description
_atom_type_scat_dispersion_real
_atom_type_scat_dispersion_imag
_atom_type_scat_source
C C 0.0033 0.0016 'International Tables Vol C Tables 4.2.6.8 and 6.1.1.4'
H H 0.0000 0.0000 'International Tables Vol C Tables 4.2.6.8 and 6.1.1.4'
O O 0.0106 0.0060 'International Tables Vol C Tables 4.2.6.8 and 6.1.1.4'
S S 0.1246 0.1234 'International Tables Vol C Tables 4.2.6.8 and 6.1.1.4'
Fe Fe 0.3463 0.8444 'International Tables Vol C Tables 4.2.6.8 and 6.1.1.4'

loop_
_geom_angle_atom_site_label_1
_geom_angle_atom_site_label_2
_geom_angle_atom_site_label_3
_geom_angle
C1 Fe1 C3 97.48(19)
C1 Fe1 C2 95.69(19)
C3 Fe1 C2 94.20(18)
C1 Fe1 S2 96.68(14)
C3 Fe1 S2 91.48(13)
C2 Fe1 S2 165.59(14)
C1 Fe1 S1 98.11(13)
C3 Fe1 S1 163.24(14)
C2 Fe1 S1 90.35(13)
S2 Fe1 S1 80.63(4)
C1 Fe1 Fe2 141.34(13)
C3 Fe1 Fe2 108.13(14)
C2 Fe1 Fe2 110.37(14)
S2 Fe1 Fe2 55.24(3)
S1 Fe1 Fe2 55.28(3)
C4 Fe2 S3 95.38(13)
C4 Fe2 S4 92.57(14)
S3 Fe2 S4 81.76(4)
C4 Fe2 S2 112.05(13)
S3 Fe2 S2 152.18(4)
S4 Fe2 S2 92.09(4)
C4 Fe2 S1 102.59(14)
S3 Fe2 S1 97.52(4)
S4 Fe2 S1 164.81(4)
S2 Fe2 S1 81.48(4)
C4 Fe2 Fe1 70.99(13)
S3 Fe2 Fe1 144.18(4)
S4 Fe2 Fe1 130.32(3)
S2 Fe2 Fe1 55.86(3)
S1 Fe2 Fe1 56.10(3)
C4 Fe2 Fe3 136.25(13)
S3 Fe2 Fe3 55.25(3)
S4 Fe2 Fe3 55.20(3)
S2 Fe2 Fe3 99.13(4)
S1 Fe2 Fe3 112.03(3)
Fe1 Fe2 Fe3 151.74(3)
C5 Fe3 C7 98.79(19)
C5 Fe3 C6 91.75(18)
C7 Fe3 C6 99.36(18)
C5 Fe3 S4 163.63(13)
C7 Fe3 S4 96.95(14)
C6 Fe3 S4 90.11(13)
C5 Fe3 S3 91.32(13)
C7 Fe3 S3 102.86(13)
C6 Fe3 S3 156.81(13)
S4 Fe3 S3 80.78(4)
C5 Fe3 Fe2 109.39(13)
C7 Fe3 Fe2 143.02(13)
C6 Fe3 Fe2 103.11(12)
S4 Fe3 Fe2 54.43(3)
S3 Fe3 Fe2 54.39(3)
C8 S1 Fe2 103.01(12)
C8 S1 Fe1 102.13(13)
Fe2 S1 Fe1 68.62(3)
C9 S2 Fe2 104.89(13)
C9 S2 Fe1 100.80(13)
Fe2 S2 Fe1 68.90(3)
C10 S3 Fe2 102.78(13)
C10 S3 Fe3 101.56(14)
Fe2 S3 Fe3 70.36(3)
C11 S4 Fe2 103.06(14)
C11 S4 Fe3 102.08(13)
Fe2 S4 Fe3 70.37(4)
O1 C1 Fe1 177.2(4)
O2 C2 Fe1 177.8(4)
O3 C3 Fe1 178.5(4)
O4 C4 Fe2 167.6(4)
O5 C5 Fe3 175.9(4)
O6 C6 Fe3 178.9(4)
O7 C7 Fe3 178.2(4)
C9 C8 S1 112.9(3)
C8 C9 S2 111.9(3)
C11 C10 S3 112.3(3)
C10 C11 S4 111.6(3)

loop_
_geom_bond_atom_site_label_1
_geom_bond_atom_site_label_2
_geom_bond_distance
Fe1 C1 1.790(4)
Fe1 C3 1.809(4)
Fe1 C2 1.810(4)
Fe1 S2 2.2521(11)
Fe1 S1 2.2627(11)
Fe1 Fe2 2.5385(8)
Fe2 C4 1.765(4)
Fe2 S3 2.2146(11)
Fe2 S4 2.2155(11)
Fe2 S2 2.2353(11)
Fe2 S1 2.2406(11)
Fe2 Fe3 2.5655(8)
Fe3 C5 1.793(4)
Fe3 C7 1.797(4)
Fe3 C6 1.805(4)
Fe3 S4 2.2367(11)
Fe3 S3 2.2381(11)
S1 C8 1.823(4)
S2 C9 1.831(4)
S3 C10 1.836(4)
S4 C11 1.833(4)
O1 C1 1.145(5)
O2 C2 1.129(5)
O3 C3 1.139(5)
O4 C4 1.158(5)
O5 C5 1.143(5)
O6 C6 1.131(5)
O7 C7 1.138(5)
C8 C9 1.522(5)
C10 C11 1.527(6)

loop_
_geom_torsion_atom_site_label_1
_geom_torsion_atom_site_label_2
_geom_torsion_atom_site_label_3
_geom_torsion_atom_site_label_4
_geom_torsion
C1 Fe1 Fe2 C4 174.4(3)
C3 Fe1 Fe2 C4 -56.7(2)
C2 Fe1 Fe2 C4 45.1(2)
S2 Fe1 Fe2 C4 -135.51(14)
S1 Fe1 Fe2 C4 120.62(14)
C1 Fe1 Fe2 S3 102.3(2)
C3 Fe1 Fe2 S3 -128.76(15)
C2 Fe1 Fe2 S3 -27.00(15)
S2 Fe1 Fe2 S3 152.44(7)
S1 Fe1 Fe2 S3 48.56(6)
C1 Fe1 Fe2 S4 -108.9(2)
C3 Fe1 Fe2 S4 19.99(15)
C2 Fe1 Fe2 S4 121.75(14)
S2 Fe1 Fe2 S4 -58.82(5)
S1 Fe1 Fe2 S4 -162.69(5)
C1 Fe1 Fe2 S2 -50.1(2)
C3 Fe1 Fe2 S2 78.81(14)
C2 Fe1 Fe2 S2 -179.44(14)
S1 Fe1 Fe2 S2 -103.87(4)
C1 Fe1 Fe2 S1 53.7(2)
C3 Fe1 Fe2 S1 -177.32(14)
C2 Fe1 Fe2 S1 -75.56(14)
S2 Fe1 Fe2 S1 103.87(4)
C1 Fe1 Fe2 Fe3 -19.1(2)
C3 Fe1 Fe2 Fe3 109.88(15)
C2 Fe1 Fe2 Fe3 -148.37(15)
S2 Fe1 Fe2 Fe3 31.07(6)
S1 Fe1 Fe2 Fe3 -72.80(6)
C4 Fe2 Fe3 C5 -133.1(2)
S3 Fe2 Fe3 C5 -77.17(14)
S4 Fe2 Fe3 C5 177.18(15)
S2 Fe2 Fe3 C5 91.01(14)
S1 Fe2 Fe3 C5 6.57(15)
Fe1 Fe2 Fe3 C5 65.37(15)
C4 Fe2 Fe3 C7 4.3(3)
S3 Fe2 Fe3 C7 60.3(2)
S4 Fe2 Fe3 C7 -45.4(2)
S2 Fe2 Fe3 C7 -131.5(2)
S1 Fe2 Fe3 C7 144.0(2)
Fe1 Fe2 Fe3 C7 -157.2(2)
C4 Fe2 Fe3 C6 130.2(2)
S3 Fe2 Fe3 C6 -173.79(13)
S4 Fe2 Fe3 C6 80.56(13)
S2 Fe2 Fe3 C6 -5.61(13)
S1 Fe2 Fe3 C6 -90.05(13)
Fe1 Fe2 Fe3 C6 -31.25(14)
C4 Fe2 Fe3 S4 49.69(19)
S3 Fe2 Fe3 S4 105.65(5)
S2 Fe2 Fe3 S4 -86.17(4)
S1 Fe2 Fe3 S4 -170.61(5)
Fe1 Fe2 Fe3 S4 -111.81(6)
C4 Fe2 Fe3 S3 -56.0(2)
S4 Fe2 Fe3 S3 -105.65(5)
S2 Fe2 Fe3 S3 168.18(4)
S1 Fe2 Fe3 S3 83.74(4)
Fe1 Fe2 Fe3 S3 142.54(7)
C4 Fe2 S1 C8 -154.59(19)
S3 Fe2 S1 C8 108.15(13)
S4 Fe2 S1 C8 21.9(2)
S2 Fe2 S1 C8 -43.77(13)
Fe1 Fe2 S1 C8 -98.12(13)
Fe3 Fe2 S1 C8 52.68(13)
C4 Fe2 S1 Fe1 -56.48(13)
S3 Fe2 S1 Fe1 -153.74(4)
S4 Fe2 S1 Fe1 120.04(15)
S2 Fe2 S1 Fe1 54.34(3)
Fe3 Fe2 S1 Fe1 150.80(3)
C1 Fe1 S1 C8 -50.03(18)
C3 Fe1 S1 C8 108.3(5)
C2 Fe1 S1 C8 -145.83(19)
S2 Fe1 S1 C8 45.45(13)
Fe2 Fe1 S1 C8 99.39(13)
C1 Fe1 S1 Fe2 -149.42(14)
C3 Fe1 S1 Fe2 8.9(5)
C2 Fe1 S1 Fe2 114.78(14)
S2 Fe1 S1 Fe2 -53.93(3)
C4 Fe2 S2 C9 141.7(2)
S3 Fe2 S2 C9 -48.49(17)
S4 Fe2 S2 C9 -124.70(14)
S1 Fe2 S2 C9 41.47(14)
Fe1 Fe2 S2 C9 96.04(14)
Fe3 Fe2 S2 C9 -69.63(14)
C4 Fe2 S2 Fe1 45.63(15)
S3 Fe2 S2 Fe1 -144.53(8)
S4 Fe2 S2 Fe1 139.26(4)
S1 Fe2 S2 Fe1 -54.57(3)
Fe3 Fe2 S2 Fe1 -165.67(3)
C1 Fe1 S2 C9 49.20(18)
C3 Fe1 S2 C9 146.91(19)
C2 Fe1 S2 C9 -99.8(6)
S1 Fe1 S2 C9 -47.96(13)
Fe2 Fe1 S2 C9 -101.94(13)
C1 Fe1 S2 Fe2 151.14(13)
C3 Fe1 S2 Fe2 -111.16(14)
C2 Fe1 S2 Fe2 2.1(5)
S1 Fe1 S2 Fe2 53.97(3)
C4 Fe2 S3 C10 46.98(19)
S4 Fe2 S3 C10 -44.85(14)
S2 Fe2 S3 C10 -123.57(16)
S1 Fe2 S3 C10 150.47(14)
Fe1 Fe2 S3 C10 111.59(15)
Fe3 Fe2 S3 C10 -97.88(14)
C4 Fe2 S3 Fe3 144.86(14)
S4 Fe2 S3 Fe3 53.03(3)
S2 Fe2 S3 Fe3 -25.68(9)
S1 Fe2 S3 Fe3 -111.65(4)
Fe1 Fe2 S3 Fe3 -150.52(5)
C5 Fe3 S3 C10 -147.32(19)
C7 Fe3 S3 C10 -48.0(2)
C6 Fe3 S3 C10 115.1(3)
S4 Fe3 S3 C10 47.09(14)
Fe2 Fe3 S3 C10 99.60(14)
C5 Fe3 S3 Fe2 113.07(13)
C7 Fe3 S3 Fe2 -147.60(14)
C6 Fe3 S3 Fe2 15.5(3)
S4 Fe3 S3 Fe2 -52.52(3)
C4 Fe2 S4 C11 -49.79(18)
S3 Fe2 S4 C11 45.28(14)
S2 Fe2 S4 C11 -161.98(13)
S1 Fe2 S4 C11 133.62(19)
Fe1 Fe2 S4 C11 -116.86(13)
Fe3 Fe2 S4 C11 98.35(14)
C4 Fe2 S4 Fe3 -148.14(13)
S3 Fe2 S4 Fe3 -53.08(3)
S2 Fe2 S4 Fe3 99.67(4)
S1 Fe2 S4 Fe3 35.26(16)
Fe1 Fe2 S4 Fe3 144.79(4)
C5 Fe3 S4 C11 -109.2(5)
C7 Fe3 S4 C11 54.72(19)
C6 Fe3 S4 C11 154.17(19)
S3 Fe3 S4 C11 -47.25(15)
Fe2 Fe3 S4 C11 -99.73(15)
C5 Fe3 S4 Fe2 -9.5(5)
C7 Fe3 S4 Fe2 154.45(13)
C6 Fe3 S4 Fe2 -106.10(13)
S3 Fe3 S4 Fe2 52.48(3)
C3 Fe1 C1 O1 -112(8)
C2 Fe1 C1 O1 153(8)
S2 Fe1 C1 O1 -19(8)
S1 Fe1 C1 O1 62(8)
Fe2 Fe1 C1 O1 20(8)
C1 Fe1 C2 O2 20(10)
C3 Fe1 C2 O2 -78(10)
S2 Fe1 C2 O2 169(10)
S1 Fe1 C2 O2 118(10)
Fe2 Fe1 C2 O2 171(10)
C1 Fe1 C3 O3 -38(17)
C2 Fe1 C3 O3 59(17)
S2 Fe1 C3 O3 -135(17)
S1 Fe1 C3 O3 164(17)
Fe2 Fe1 C3 O3 172(17)
S3 Fe2 C4 O4 -42.6(18)
S4 Fe2 C4 O4 39.3(18)
S2 Fe2 C4 O4 132.6(17)
S1 Fe2 C4 O4 -141.6(17)
Fe1 Fe2 C4 O4 171.4(18)
Fe3 Fe2 C4 O4 0.5(19)
C7 Fe3 C5 O5 17(5)
C6 Fe3 C5 O5 -83(5)
S4 Fe3 C5 O5 -180(100)
S3 Fe3 C5 O5 120(5)
Fe2 Fe3 C5 O5 172(5)
C5 Fe3 C6 O6 65(20)
C7 Fe3 C6 O6 -34(20)
S4 Fe3 C6 O6 -131(20)
S3 Fe3 C6 O6 162(19)
Fe2 Fe3 C6 O6 175(100)
C5 Fe3 C7 O7 -172(11)
C6 Fe3 C7 O7 -79(11)
S4 Fe3 C7 O7 13(11)
S3 Fe3 C7 O7 95(11)
Fe2 Fe3 C7 O7 48(11)
Fe2 S1 C8 C9 38.3(3)
Fe1 S1 C8 C9 -32.2(3)
S1 C8 C9 S2 -5.9(4)
Fe2 S2 C9 C8 -29.2(3)
Fe1 S2 C9 C8 41.6(3)
Fe2 S3 C10 C11 35.0(3)
Fe3 S3 C10 C11 -37.3(3)
S3 C10 C11 S4 0.4(4)
Fe2 S4 C11 C10 -35.6(3)
Fe3 S4 C11 C10 36.8(3)
